data_7710123
loop_
_publ_author_name
'Luo, Qian-Cheng'
'Ge, Ning'
'Zhai, Yuan-Qi'
'Wang, Teng-Bo'
'Sun, Lin'
'Sun, Qi'
'Li, Fanni'
'Ouyang, Zhongwen'
'Wang, Zhen-Xing'
'Zheng, Yan-Zhen'

_publ_section_title
;
 A C,S bonded quasi-two-coordinate chromium(II) complex showing
 field-induced slow magnetic relaxation behaviour.
;
_journal_issue 24
_journal_name_full 'Dalton transactions (Cambridge, England : 2003)'
_journal_page_first 9218
_journal_page_last 9222
_journal_paper_doi 10.1039/d2dt01131j
_journal_volume 51
_journal_year 2022
_chemical_formula_moiety 'C72 H98 Cr S2'
_chemical_formula_sum 'C72 H98 Cr S2'
_chemical_formula_weight 1079.62
_space_group_crystal_system triclinic
_space_group_IT_number 2
_space_group_name_Hall '-P 1'
_space_group_name_H-M_alt 'P -1'
_atom_sites_solution_hydrogens geom
_audit_creation_date 2018-05-08
_audit_creation_method
;
Olex2 1.2
(compiled 2017.08.10 svn.r3458 for OlexSys, GUI svn.r5381)
;
_audit_update_record
;
2021-12-14 deposited with the CCDC.	2022-04-26 downloaded from the CCDC.
;
_cell_angle_alpha 72.627(3)
_cell_angle_beta 83.920(4)
_cell_angle_gamma 79.138(4)
_cell_formula_units_Z 1
_cell_length_a 10.431(3)
_cell_length_b 11.687(3)
_cell_length_c 14.658(4)
_cell_measurement_reflns_used 7317
_cell_measurement_temperature 150(2)
_cell_measurement_theta_max 26.31
_cell_measurement_theta_min 2.40
_cell_volume 1672.5(8)
_computing_cell_refinement 'SAINT v8.27A (Bruker, 2012)'
_computing_data_reduction 'SAINT v8.27A (Bruker, 2012)'
_computing_molecular_graphics 'Olex2 (Dolomanov et al., 2009)'
_computing_publication_material 'Olex2 (Dolomanov et al., 2009)'
_computing_structure_refinement 'XL (Sheldrick, 2008)'
_diffrn_ambient_temperature 150.15
_diffrn_measured_fraction_theta_full 0.998
_diffrn_measured_fraction_theta_max 0.970
_diffrn_measurement_device_type 'Bruker APEX-II CCD'
_diffrn_measurement_method '\f and \w scans'
_diffrn_radiation_monochromator graphite
_diffrn_radiation_type MoK\a
_diffrn_radiation_wavelength 0.71073
_diffrn_reflns_av_R_equivalents 0.0439
_diffrn_reflns_av_unetI/netI 0.0449
_diffrn_reflns_Laue_measured_fraction_full 0.998
_diffrn_reflns_Laue_measured_fraction_max 0.970
_diffrn_reflns_limit_h_max 13
_diffrn_reflns_limit_h_min -13
_diffrn_reflns_limit_k_max 15
_diffrn_reflns_limit_k_min -15
_diffrn_reflns_limit_l_max 19
_diffrn_reflns_limit_l_min -19
_diffrn_reflns_number 25162
_diffrn_reflns_point_group_measured_fraction_full 0.998
_diffrn_reflns_point_group_measured_fraction_max 0.970
_diffrn_reflns_theta_full 25.242
_diffrn_reflns_theta_max 27.700
_diffrn_reflns_theta_min 1.458
_diffrn_standards_number 0
_exptl_absorpt_coefficient_mu 0.271
_exptl_absorpt_correction_T_max 0.7456
_exptl_absorpt_correction_T_min 0.6416
_exptl_absorpt_correction_type multi-scan
_exptl_absorpt_process_details
;
SADABS-2012/1 (Bruker,2012) was used for absorption correction.
wR2(int) was 0.0751 before and 0.0574 after correction.
The Ratio of minimum to maximum transmission is 0.8605.
The \l/2 correction factor is 0.0015.
;
_exptl_crystal_colour orange
_exptl_crystal_density_diffrn 1.072
_exptl_crystal_description block
_exptl_crystal_F_000 586
_exptl_crystal_size_max 0.621
_exptl_crystal_size_mid 0.442
_exptl_crystal_size_min 0.237
_refine_diff_density_max 0.610
_refine_diff_density_min -0.492
_refine_diff_density_rms 0.071
_refine_ls_extinction_method none
_refine_ls_goodness_of_fit_ref 1.023
_refine_ls_hydrogen_treatment constr
_refine_ls_matrix_type full
_refine_ls_number_parameters 373
_refine_ls_number_reflns 7623
_refine_ls_number_restraints 70
_refine_ls_restrained_S_all 1.040
_refine_ls_R_factor_all 0.0833
_refine_ls_R_factor_gt 0.0572
_refine_ls_shift/su_max 0.001
_refine_ls_shift/su_mean 0.000
_refine_ls_structure_factor_coef Fsqd
_refine_ls_weighting_details 'w=1/[\s^2^(Fo^2^)+(0.1156P)^2^+0.3870P] where P=(Fo^2^+2Fc^2^)/3'
_refine_ls_weighting_scheme calc
_refine_ls_wR_factor_gt 0.1652
_refine_ls_wR_factor_ref 0.1896
_reflns_Friedel_coverage 0.000
_reflns_number_gt 5434
_reflns_number_total 7623
_reflns_threshold_expression 'I > 2\s(I)'
_cod_data_source_file d2dt01131j2.cif
_cod_data_source_block 1
_cod_depositor_comments
;
The following automatic conversions were performed:

data item '_exptl_absorpt_correction_type' value 'Multi-scan' was
changed to 'multi-scan' in accordance with the
/home/data/users/saulius/crontab/automatic-downloads/rss-feeds/RSC/lib/dictionaries/cif_core.dic
dictionary named 'cif_core.dic' version 2.4.2 last updated on
2011-04-26.

Automatic conversion script
Id: cif_fix_values 7556 2019-12-06 15:28:31Z antanas 

 Adding full bibliography for 7710123.cif.
;
_cod_database_code 7710123
_shelxl_version_number 2014-3
_shelx_space_group_comment
;
The symmetry employed for this shelxl refinement is uniquely defined
by the following loop, which should always be used as a source of
symmetry information in preference to the above space-group names.
They are only intended as comments.
;
_olex2_refinement_description
;
1. Fixed Uiso
 At 1.2 times of:
  All C(H) groups, All C(H,H) groups
 At 1.5 times of:
  All C(H,H,H) groups
2. Restrained distances
 C40-C0AA
 1.52 with sigma of 0.01
 C2AA-C1AA
 2.35 with sigma of 0.02
 C40-C1AA \\sim C40-C0AA \\sim C40-C2AA
 with sigma of 0.01
 C40-C2AA \\sim C40-C19 \\sim C40-C1AA \\sim C40-C0AA
 with sigma of 0.01
 C2AA-C1AA \\sim C19-C0AA
 with sigma of 0.01
 C0AA-C1AA \\sim C19-C2AA
 with sigma of 0.01
 H40-H19A \\sim H49-H39B
 with sigma of 0.01
3. Rigid bond restraints
 C19, C2AA, C40, C1AA, C0AA, C28
 with sigma for 1-2 distances of 0.01 and sigma for 1-3 distances of 0.01
4. Uiso/Uaniso restraints and constraints
C2AA \\sim C19 \\sim C40 \\sim C1AA \\sim C0AA \\sim C28: within 2A with sigma
of 0.01 and sigma for terminal atoms of 0.02
5. Others
 Sof(H40A)=Sof(C1AA)=Sof(H1AA)=Sof(H1AB)=Sof(H1AC)=Sof(C2AA)=Sof(H2AA)=
 Sof(H2AB)=Sof(H2AC)=1-FVAR(1)
 Sof(H40)=Sof(C0AA)=Sof(H0AA)=Sof(H0AB)=Sof(H0AC)=Sof(C19)=Sof(H19A)=Sof(H19B)=
 Sof(H19C)=FVAR(1)
6.a Ternary CH refined with riding coordinates:
 C23(H23), C40(H40), C40(H40A), C43(H43), C45(H45), C46(H46), C49(H49)
6.b Aromatic/amide H refined with riding coordinates:
 C14(H14), C15(H15), C22(H22), C31(H31), C32(H32), C33(H33), C38(H38)
6.c Idealised Me refined as rotating group:
 C29(H29A,H29B,H29C), C39(H39A,H39B,H39C), C48(H48A,H48B,H48C), C53(H53A,H53B,
 H53C), C54(H54A,H54B,H54C), C55(H55A,H55B,H55C), C56(H56A,H56B,H56C), C57(H57A,
 H57B,H57C), C64(H64A,H64B,H64C), C65(H65A,H65B,H65C), C0AA(H0AA,H0AB,H0AC),
 C1AA(H1AA,H1AB,H1AC), C2AA(H2AA,H2AB,H2AC), C19(H19A,H19B,H19C)
;
_olex2_submission_special_instructions 'No special instructions were received'

loop_
_space_group_symop_operation_xyz
'x, y, z'
'-x, -y, -z'

loop_
_atom_site_label
_atom_site_type_symbol
_atom_site_fract_x
_atom_site_fract_y
_atom_site_fract_z
_atom_site_U_iso_or_equiv
_atom_site_adp_type
_atom_site_occupancy
_atom_site_site_symmetry_order
_atom_site_calc_flag
_atom_site_refinement_flags_posn
_atom_site_refinement_flags_adp
_atom_site_refinement_flags_occupancy
_atom_site_disorder_assembly
_atom_site_disorder_group
Cr1 Cr 0.0000 0.0000 1.0000 0.03652(16) Uani 1 2 d S T P . .
S2 S 0.06982(7) 0.09394(5) 0.84184(4) 0.0503(2) Uani 1 1 d . . . . .
C1 C 0.04344(19) 0.25041(18) 0.83013(14) 0.0346(4) Uani 1 1 d . . . . .
C3 C 0.1229(2) 0.29262(19) 0.65386(15) 0.0367(5) Uani 1 1 d . . . . .
C5 C -0.0408(2) 0.21853(19) 1.00656(15) 0.0348(4) Uani 1 1 d . . . . .
C6 C 0.0520(2) 0.18455(19) 1.07922(15) 0.0367(5) Uani 1 1 d . . . . .
C7 C -0.0050(2) 0.29544(19) 0.90833(15) 0.0364(5) Uani 1 1 d . . . . .
C11 C 0.0354(2) 0.2839(2) 0.59054(16) 0.0426(5) Uani 1 1 d . . . . .
C12 C -0.1760(2) 0.2181(2) 1.03435(16) 0.0401(5) Uani 1 1 d . . . . .
C14 C -0.2143(2) 0.1943(2) 1.13144(17) 0.0461(5) Uani 1 1 d . . . . .
H14 H -0.3042 0.1935 1.1501 0.055 Uiso 1 1 calc R . . . .
C15 C 0.0056(2) 0.1629(2) 1.17469(16) 0.0446(5) Uani 1 1 d . . . . .
H15 H 0.0669 0.1414 1.2230 0.054 Uiso 1 1 calc R . . . .
C17 C 0.0715(2) 0.33284(19) 0.74093(15) 0.0363(5) Uani 1 1 d . . . . .
C20 C 0.2580(2) 0.2736(2) 0.63197(16) 0.0431(5) Uani 1 1 d . . . . .
C22 C 0.0049(3) 0.5010(2) 0.80932(19) 0.0564(7) Uani 1 1 d . . . . .
H22 H -0.0077 0.5858 0.8022 0.068 Uiso 1 1 calc R . . . .
C23 C 0.1971(2) 0.1823(2) 1.05315(18) 0.0448(5) Uani 1 1 d . . . . .
H23 H 0.2146 0.1705 0.9879 0.054 Uiso 1 1 calc R . . . .
C26 C 0.2185(3) 0.2480(3) 0.47846(18) 0.0509(6) Uani 1 1 d . . . . .
C28 C -0.1265(2) 0.1716(2) 1.20162(17) 0.0483(6) Uani 1 1 d . U . . .
C29 C -0.1864(3) 0.4046(3) 0.5412(2) 0.0710(8) Uani 1 1 d . . . . .
H29A H -0.1504 0.4785 0.5347 0.106 Uiso 1 1 calc GR . . . .
H29B H -0.2788 0.4163 0.5629 0.106 Uiso 1 1 calc GR . . . .
H29C H -0.1783 0.3875 0.4791 0.106 Uiso 1 1 calc GR . . . .
C31 C 0.0858(3) 0.2623(2) 0.50363(17) 0.0501(6) Uani 1 1 d . . . . .
H31 H 0.0269 0.2572 0.4603 0.060 Uiso 1 1 calc R . . . .
C32 C -0.0230(2) 0.4203(2) 0.89691(17) 0.0474(6) Uani 1 1 d . . . . .
H32 H -0.0548 0.4505 0.9499 0.057 Uiso 1 1 calc R . . . .
C33 C 0.0512(3) 0.4567(2) 0.73261(18) 0.0493(6) Uani 1 1 d . . . . .
H33 H 0.0696 0.5122 0.6726 0.059 Uiso 1 1 calc R . . . .
C38 C 0.3029(2) 0.2522(3) 0.54445(18) 0.0520(6) Uani 1 1 d . . . . .
H38 H 0.3944 0.2401 0.5294 0.062 Uiso 1 1 calc R . . . .
C39 C 0.3285(4) 0.3416(4) 0.3196(2) 0.0949(12) Uani 1 1 d . . . . .
H39A H 0.2608 0.4142 0.3077 0.142 Uiso 1 1 calc GR . . . .
H39B H 0.3639 0.3277 0.2585 0.142 Uiso 1 1 calc DGR . . . .
H39C H 0.3989 0.3535 0.3534 0.142 Uiso 1 1 calc GR . . . .
C40 C -0.1745(4) 0.1583(3) 1.3057(2) 0.0785(9) Uani 1 1 d D U . . .
H40 H -0.1597 0.2341 1.3186 0.094 Uiso 0.182(5) 1 calc DR . . A 1
H40A H -0.0943 0.1473 1.3413 0.094 Uiso 0.818(5) 1 calc R . . A 2
C43 C -0.1108(2) 0.2976(3) 0.61429(19) 0.0582(7) Uani 1 1 d . . . . .
H43 H -0.1273 0.3137 0.6781 0.070 Uiso 1 1 calc R . . . .
C45 C 0.3558(3) 0.2765(3) 0.7012(2) 0.0591(7) Uani 1 1 d . . . . .
H45 H 0.3047 0.2908 0.7597 0.071 Uiso 1 1 calc R . . . .
C46 C -0.2784(2) 0.2495(3) 0.9604(2) 0.0562(7) Uani 1 1 d . . . . .
H46 H -0.2331 0.2414 0.8985 0.067 Uiso 1 1 calc R . . . .
C48 C 0.4331(4) 0.3803(4) 0.6600(3) 0.0968(12) Uani 1 1 d . . . . .
H48A H 0.4833 0.3698 0.6018 0.145 Uiso 1 1 calc GR . . . .
H48B H 0.4931 0.3802 0.7072 0.145 Uiso 1 1 calc GR . . . .
H48C H 0.3728 0.4578 0.6444 0.145 Uiso 1 1 calc GR . . . .
C49 C 0.2696(3) 0.2324(3) 0.3803(2) 0.0696(9) Uani 1 1 d . . . . .
H49 H 0.1922 0.2290 0.3469 0.084 Uiso 1 1 calc DR . . . .
C53 C 0.4460(4) 0.1525(4) 0.7327(3) 0.0962(13) Uani 1 1 d . . . . .
H53A H 0.3927 0.0881 0.7581 0.144 Uiso 1 1 calc GR . . . .
H53B H 0.5015 0.1529 0.7825 0.144 Uiso 1 1 calc GR . . . .
H53C H 0.5010 0.1377 0.6776 0.144 Uiso 1 1 calc GR . . . .
C54 C 0.3613(5) 0.1142(4) 0.3889(3) 0.1174(17) Uani 1 1 d . . . . .
H54A H 0.4373 0.1125 0.4236 0.176 Uiso 1 1 calc GR . . . .
H54B H 0.3904 0.1067 0.3248 0.176 Uiso 1 1 calc GR . . . .
H54C H 0.3161 0.0464 0.4239 0.176 Uiso 1 1 calc GR . . . .
C55 C -0.1621(4) 0.1795(4) 0.6218(3) 0.1048(15) Uani 1 1 d . . . . .
H55A H -0.1489 0.1627 0.5596 0.157 Uiso 1 1 calc GR . . . .
H55B H -0.2555 0.1890 0.6409 0.157 Uiso 1 1 calc GR . . . .
H55C H -0.1144 0.1119 0.6698 0.157 Uiso 1 1 calc GR . . . .
C56 C -0.3777(3) 0.1620(4) 0.9906(3) 0.0775(9) Uani 1 1 d . . . . .
H56A H -0.3312 0.0781 1.0098 0.116 Uiso 1 1 calc GR . . . .
H56B H -0.4314 0.1731 0.9367 0.116 Uiso 1 1 calc GR . . . .
H56C H -0.4339 0.1789 1.0446 0.116 Uiso 1 1 calc GR . . . .
C57 C -0.3504(4) 0.3809(3) 0.9439(3) 0.0916(12) Uani 1 1 d . . . . .
H57A H -0.3880 0.3931 1.0051 0.137 Uiso 1 1 calc GR . . . .
H57B H -0.4204 0.3961 0.9001 0.137 Uiso 1 1 calc GR . . . .
H57C H -0.2886 0.4373 0.9160 0.137 Uiso 1 1 calc GR . . . .
C64 C 0.2802(3) 0.0759(3) 1.1234(2) 0.0661(8) Uani 1 1 d . . . . .
H64A H 0.2806 0.0945 1.1842 0.099 Uiso 1 1 calc GR . . . .
H64B H 0.3700 0.0639 1.0961 0.099 Uiso 1 1 calc GR . . . .
H64C H 0.2430 0.0016 1.1344 0.099 Uiso 1 1 calc GR . . . .
C65 C 0.2398(3) 0.3023(3) 1.0499(3) 0.0744(9) Uani 1 1 d . . . . .
H65A H 0.1914 0.3693 1.0019 0.112 Uiso 1 1 calc GR . . . .
H65B H 0.3337 0.2974 1.0330 0.112 Uiso 1 1 calc GR . . . .
H65C H 0.2216 0.3168 1.1129 0.112 Uiso 1 1 calc GR . . . .
C0AA C -0.0963(14) 0.0583(12) 1.3748(8) 0.067(4) Uani 0.182(5) 1 d D U . A 1
H0AA H -0.0784 -0.0140 1.3518 0.100 Uiso 0.182(5) 1 calc GR . . A 1
H0AB H -0.1450 0.0399 1.4370 0.100 Uiso 0.182(5) 1 calc GR . . A 1
H0AC H -0.0136 0.0824 1.3817 0.100 Uiso 0.182(5) 1 calc GR . . A 1
C1AA C -0.2324(7) 0.0509(4) 1.3496(4) 0.125(2) Uani 0.818(5) 1 d D U . A 2
H1AA H -0.3051 0.0512 1.3123 0.188 Uiso 0.818(5) 1 calc GR . . A 2
H1AB H -0.2649 0.0500 1.4150 0.188 Uiso 0.818(5) 1 calc GR . . A 2
H1AC H -0.1665 -0.0215 1.3513 0.188 Uiso 0.818(5) 1 calc GR . . A 2
C2AA C -0.2578(4) 0.2707(4) 1.3190(3) 0.0742(12) Uani 0.818(5) 1 d D U . A 2
H2AA H -0.2079 0.3380 1.2981 0.111 Uiso 0.818(5) 1 calc GR . . A 2
H2AB H -0.2857 0.2579 1.3867 0.111 Uiso 0.818(5) 1 calc GR . . A 2
H2AC H -0.3349 0.2905 1.2808 0.111 Uiso 0.818(5) 1 calc GR . . A 2
C19 C -0.3147(8) 0.1598(18) 1.3210(15) 0.137(6) Uani 0.182(5) 1 d D U . A 1
H19A H -0.3373 0.1323 1.3898 0.206 Uiso 0.182(5) 1 calc DGR . . A 1
H19B H -0.3406 0.1054 1.2894 0.206 Uiso 0.182(5) 1 calc GR . . A 1
H19C H -0.3608 0.2427 1.2943 0.206 Uiso 0.182(5) 1 calc GR . . A 1

loop_
_atom_site_aniso_label
_atom_site_aniso_U_11
_atom_site_aniso_U_22
_atom_site_aniso_U_33
_atom_site_aniso_U_23
_atom_site_aniso_U_13
_atom_site_aniso_U_12
Cr1 0.0485(3) 0.0250(3) 0.0310(3) -0.00332(19) 0.00475(19) -0.00512(19)
S2 0.0863(5) 0.0238(3) 0.0342(3) -0.0058(2) 0.0151(3) -0.0069(3)
C1 0.0395(11) 0.0276(10) 0.0315(10) -0.0033(8) 0.0032(8) -0.0044(8)
C3 0.0441(11) 0.0293(11) 0.0306(10) -0.0015(8) 0.0050(8) -0.0062(8)
C5 0.0437(11) 0.0269(10) 0.0322(10) -0.0083(8) 0.0050(8) -0.0061(8)
C6 0.0444(11) 0.0262(10) 0.0382(11) -0.0096(9) 0.0009(9) -0.0041(8)
C7 0.0413(11) 0.0284(11) 0.0341(11) -0.0043(8) 0.0032(8) -0.0034(8)
C11 0.0470(12) 0.0413(13) 0.0344(11) -0.0016(9) 0.0029(9) -0.0123(9)
C12 0.0428(12) 0.0348(12) 0.0417(12) -0.0123(10) 0.0043(9) -0.0053(9)
C14 0.0444(12) 0.0433(13) 0.0469(13) -0.0125(11) 0.0141(10) -0.0079(10)
C15 0.0572(14) 0.0393(13) 0.0357(12) -0.0112(10) -0.0023(10) -0.0034(10)
C17 0.0408(11) 0.0283(11) 0.0329(11) -0.0019(8) 0.0051(8) -0.0041(8)
C20 0.0436(12) 0.0413(13) 0.0402(12) -0.0101(10) 0.0005(9) -0.0007(9)
C22 0.0816(18) 0.0242(12) 0.0549(15) -0.0065(11) 0.0147(13) -0.0063(11)
C23 0.0438(12) 0.0366(12) 0.0528(14) -0.0133(10) -0.0006(10) -0.0042(9)
C26 0.0572(15) 0.0544(16) 0.0383(12) -0.0139(11) 0.0046(10) -0.0052(11)
C28 0.0606(15) 0.0425(14) 0.0363(12) -0.0099(10) 0.0088(10) -0.0032(11)
C29 0.0504(15) 0.072(2) 0.078(2) -0.0071(16) 0.0047(14) -0.0067(14)
C31 0.0575(14) 0.0560(16) 0.0360(12) -0.0092(11) -0.0016(10) -0.0142(11)
C32 0.0631(15) 0.0303(12) 0.0436(13) -0.0100(10) 0.0111(11) -0.0035(10)
C33 0.0651(15) 0.0309(12) 0.0418(13) -0.0001(10) 0.0109(11) -0.0077(10)
C38 0.0432(13) 0.0589(16) 0.0489(14) -0.0171(12) 0.0084(10) 0.0003(11)
C39 0.105(3) 0.119(3) 0.0449(17) -0.0143(19) 0.0191(17) -0.009(2)
C40 0.096(2) 0.084(2) 0.0401(15) -0.0129(15) 0.0204(14) 0.0008(17)
C43 0.0480(14) 0.081(2) 0.0411(13) -0.0064(13) 0.0046(11) -0.0217(13)
C45 0.0463(14) 0.080(2) 0.0524(15) -0.0275(14) -0.0008(11) -0.0023(13)
C46 0.0461(14) 0.0668(18) 0.0538(15) -0.0164(13) -0.0030(11) -0.0057(12)
C48 0.084(3) 0.100(3) 0.117(3) -0.029(2) -0.030(2) -0.030(2)
C49 0.0692(18) 0.094(3) 0.0479(16) -0.0324(16) 0.0024(13) -0.0026(16)
C53 0.087(2) 0.097(3) 0.093(3) -0.014(2) -0.044(2) 0.012(2)
C54 0.160(4) 0.112(4) 0.073(3) -0.054(3) 0.009(3) 0.028(3)
C55 0.074(2) 0.093(3) 0.125(3) 0.022(2) -0.009(2) -0.044(2)
C56 0.0560(17) 0.093(3) 0.094(2) -0.038(2) -0.0057(16) -0.0194(16)
C57 0.080(2) 0.067(2) 0.113(3) -0.006(2) -0.036(2) 0.0089(17)
C64 0.0524(15) 0.0594(18) 0.078(2) -0.0118(15) -0.0121(14) 0.0034(13)
C65 0.0503(16) 0.0554(18) 0.123(3) -0.0334(19) 0.0030(16) -0.0145(13)
C0AA 0.115(9) 0.050(7) 0.024(5) -0.008(5) 0.024(6) -0.004(7)
C1AA 0.210(6) 0.070(3) 0.076(3) -0.017(3) 0.065(4) -0.021(3)
C2AA 0.100(3) 0.075(3) 0.056(2) -0.040(2) 0.0348(19) -0.022(2)
C19 0.123(7) 0.149(11) 0.090(9) 0.007(10) 0.037(7) 0.009(9)

loop_
_atom_type_symbol
_atom_type_description
_atom_type_scat_dispersion_real
_atom_type_scat_dispersion_imag
_atom_type_scat_source
C C 0.0033 0.0016 'International Tables Vol C Tables 4.2.6.8 and 6.1.1.4'
H H 0.0000 0.0000 'International Tables Vol C Tables 4.2.6.8 and 6.1.1.4'
Cr Cr 0.3209 0.6236 'International Tables Vol C Tables 4.2.6.8 and 6.1.1.4'
S S 0.1246 0.1234 'International Tables Vol C Tables 4.2.6.8 and 6.1.1.4'

loop_
_geom_angle_atom_site_label_1
_geom_angle_atom_site_label_2
_geom_angle_atom_site_label_3
_geom_angle
_geom_angle_site_symmetry_1
_geom_angle_site_symmetry_3
_geom_angle_publ_flag
S2 Cr1 S2 179.999(17) 2_557 . ?
C1 S2 Cr1 105.90(7) . . ?
C7 C1 S2 121.12(15) . . ?
C7 C1 C17 119.26(19) . . ?
C17 C1 S2 119.62(16) . . ?
C11 C3 C17 119.92(19) . . ?
C20 C3 C11 120.2(2) . . ?
C20 C3 C17 119.70(19) . . ?
C6 C5 C7 118.93(18) . . ?
C12 C5 C6 119.07(19) . . ?
C12 C5 C7 118.23(19) . . ?
C5 C6 C23 120.99(19) . . ?
C15 C6 C5 118.5(2) . . ?
C15 C6 C23 120.3(2) . . ?
C1 C7 C5 124.89(18) . . ?
C32 C7 C1 119.63(19) . . ?
C32 C7 C5 115.48(19) . . ?
C3 C11 C43 121.5(2) . . ?
C31 C11 C3 118.5(2) . . ?
C31 C11 C43 119.9(2) . . ?
C5 C12 C46 121.4(2) . . ?
C14 C12 C5 118.6(2) . . ?
C14 C12 C46 120.0(2) . . ?
C12 C14 H14 118.7 . . ?
C28 C14 C12 122.7(2) . . ?
C28 C14 H14 118.7 . . ?
C6 C15 H15 118.8 . . ?
C28 C15 C6 122.5(2) . . ?
C28 C15 H15 118.8 . . ?
C1 C17 C3 122.72(19) . . ?
C33 C17 C1 119.1(2) . . ?
C33 C17 C3 118.14(18) . . ?
C3 C20 C45 121.5(2) . . ?
C38 C20 C3 118.8(2) . . ?
C38 C20 C45 119.7(2) . . ?
C32 C22 H22 120.4 . . ?
C33 C22 H22 120.4 . . ?
C33 C22 C32 119.3(2) . . ?
C6 C23 H23 108.0 . . ?
C6 C23 C64 111.5(2) . . ?
C6 C23 C65 111.9(2) . . ?
C64 C23 H23 108.0 . . ?
C65 C23 H23 108.0 . . ?
C65 C23 C64 109.4(2) . . ?
C31 C26 C38 117.5(2) . . ?
C31 C26 C49 121.0(2) . . ?
C38 C26 C49 121.4(2) . . ?
C14 C28 C15 118.3(2) . . ?
C14 C28 C40 120.7(2) . . ?
C15 C28 C40 121.1(2) . . ?
H29A C29 H29B 109.5 . . ?
H29A C29 H29C 109.5 . . ?
H29B C29 H29C 109.5 . . ?
C43 C29 H29A 109.5 . . ?
C43 C29 H29B 109.5 . . ?
C43 C29 H29C 109.5 . . ?
C11 C31 H31 118.8 . . ?
C26 C31 C11 122.4(2) . . ?
C26 C31 H31 118.8 . . ?
C7 C32 H32 119.5 . . ?
C22 C32 C7 121.0(2) . . ?
C22 C32 H32 119.5 . . ?
C17 C33 H33 119.1 . . ?
C22 C33 C17 121.7(2) . . ?
C22 C33 H33 119.1 . . ?
C20 C38 H38 118.8 . . ?
C26 C38 C20 122.4(2) . . ?
C26 C38 H38 118.8 . . ?
H39A C39 H39B 109.5 . . ?
H39A C39 H39C 109.5 . . ?
H39B C39 H39C 109.5 . . ?
C49 C39 H39A 109.5 . . ?
C49 C39 H39B 109.5 . . ?
C49 C39 H39C 109.5 . . ?
C28 C40 H40 105.0 . . ?
C28 C40 H40A 105.6 . . ?
C0AA C40 C28 113.7(5) . . ?
C0AA C40 H40 105.0 . . ?
C1AA C40 C28 113.6(3) . . ?
C1AA C40 H40A 105.6 . . ?
C1AA C40 C2AA 113.0(4) . . ?
C2AA C40 C28 112.5(3) . . ?
C2AA C40 H40A 105.6 . . ?
C19 C40 C28 112.9(9) . . ?
C19 C40 H40 105.0 . . ?
C19 C40 C0AA 114.0(7) . . ?
C11 C43 C29 112.0(2) . . ?
C11 C43 H43 107.9 . . ?
C11 C43 C55 111.0(3) . . ?
C29 C43 H43 107.9 . . ?
C29 C43 C55 110.1(3) . . ?
C55 C43 H43 107.9 . . ?
C20 C45 H45 107.4 . . ?
C20 C45 C53 110.5(3) . . ?
C48 C45 C20 112.1(3) . . ?
C48 C45 H45 107.4 . . ?
C48 C45 C53 111.9(3) . . ?
C53 C45 H45 107.4 . . ?
C12 C46 H46 108.2 . . ?
C12 C46 C56 111.0(2) . . ?
C12 C46 C57 111.5(2) . . ?
C56 C46 H46 108.2 . . ?
C56 C46 C57 109.5(3) . . ?
C57 C46 H46 108.2 . . ?
C45 C48 H48A 109.5 . . ?
C45 C48 H48B 109.5 . . ?
C45 C48 H48C 109.5 . . ?
H48A C48 H48B 109.5 . . ?
H48A C48 H48C 109.5 . . ?
H48B C48 H48C 109.5 . . ?
C26 C49 H49 106.9 . . ?
C39 C49 C26 111.1(3) . . ?
C39 C49 H49 106.9 . . ?
C54 C49 C26 111.9(3) . . ?
C54 C49 C39 112.8(3) . . ?
C54 C49 H49 106.9 . . ?
C45 C53 H53A 109.5 . . ?
C45 C53 H53B 109.5 . . ?
C45 C53 H53C 109.5 . . ?
H53A C53 H53B 109.5 . . ?
H53A C53 H53C 109.5 . . ?
H53B C53 H53C 109.5 . . ?
C49 C54 H54A 109.5 . . ?
C49 C54 H54B 109.5 . . ?
C49 C54 H54C 109.5 . . ?
H54A C54 H54B 109.5 . . ?
H54A C54 H54C 109.5 . . ?
H54B C54 H54C 109.5 . . ?
C43 C55 H55A 109.5 . . ?
C43 C55 H55B 109.5 . . ?
C43 C55 H55C 109.5 . . ?
H55A C55 H55B 109.5 . . ?
H55A C55 H55C 109.5 . . ?
H55B C55 H55C 109.5 . . ?
C46 C56 H56A 109.5 . . ?
C46 C56 H56B 109.5 . . ?
C46 C56 H56C 109.5 . . ?
H56A C56 H56B 109.5 . . ?
H56A C56 H56C 109.5 . . ?
H56B C56 H56C 109.5 . . ?
C46 C57 H57A 109.5 . . ?
C46 C57 H57B 109.5 . . ?
C46 C57 H57C 109.5 . . ?
H57A C57 H57B 109.5 . . ?
H57A C57 H57C 109.5 . . ?
H57B C57 H57C 109.5 . . ?
C23 C64 H64A 109.5 . . ?
C23 C64 H64B 109.5 . . ?
C23 C64 H64C 109.5 . . ?
H64A C64 H64B 109.5 . . ?
H64A C64 H64C 109.5 . . ?
H64B C64 H64C 109.5 . . ?
C23 C65 H65A 109.5 . . ?
C23 C65 H65B 109.5 . . ?
C23 C65 H65C 109.5 . . ?
H65A C65 H65B 109.5 . . ?
H65A C65 H65C 109.5 . . ?
H65B C65 H65C 109.5 . . ?
C40 C0AA H0AA 109.5 . . ?
C40 C0AA H0AB 109.5 . . ?
C40 C0AA H0AC 109.5 . . ?
H0AA C0AA H0AB 109.5 . . ?
H0AA C0AA H0AC 109.5 . . ?
H0AB C0AA H0AC 109.5 . . ?
C40 C1AA H1AA 109.5 . . ?
C40 C1AA H1AB 109.5 . . ?
C40 C1AA H1AC 109.5 . . ?
H1AA C1AA H1AB 109.5 . . ?
H1AA C1AA H1AC 109.5 . . ?
H1AB C1AA H1AC 109.5 . . ?
C40 C2AA H2AA 109.5 . . ?
C40 C2AA H2AB 109.5 . . ?
C40 C2AA H2AC 109.5 . . ?
H2AA C2AA H2AB 109.5 . . ?
H2AA C2AA H2AC 109.5 . . ?
H2AB C2AA H2AC 109.5 . . ?
C40 C19 H19A 109.5 . . ?
C40 C19 H19B 109.5 . . ?
C40 C19 H19C 109.5 . . ?
H19A C19 H19B 109.5 . . ?
H19A C19 H19C 109.5 . . ?
H19B C19 H19C 109.5 . . ?

loop_
_geom_bond_atom_site_label_1
_geom_bond_atom_site_label_2
_geom_bond_distance
_geom_bond_site_symmetry_2
_geom_bond_publ_flag
Cr1 S2 2.3524(8) 2_557 ?
Cr1 S2 2.3524(8) . ?
S2 C1 1.756(2) . ?
C1 C7 1.408(3) . ?
C1 C17 1.413(3) . ?
C3 C11 1.406(3) . ?
C3 C17 1.502(3) . ?
C3 C20 1.402(3) . ?
C5 C6 1.432(3) . ?
C5 C7 1.503(3) . ?
C5 C12 1.426(3) . ?
C6 C15 1.396(3) . ?
C6 C23 1.518(3) . ?
C7 C32 1.397(3) . ?
C11 C31 1.401(3) . ?
C11 C43 1.517(3) . ?
C12 C14 1.395(3) . ?
C12 C46 1.520(3) . ?
C14 H14 0.9500 . ?
C14 C28 1.383(4) . ?
C15 H15 0.9500 . ?
C15 C28 1.386(3) . ?
C17 C33 1.393(3) . ?
C20 C38 1.396(3) . ?
C20 C45 1.525(3) . ?
C22 H22 0.9500 . ?
C22 C32 1.387(4) . ?
C22 C33 1.379(4) . ?
C23 H23 1.0000 . ?
C23 C64 1.542(4) . ?
C23 C65 1.536(4) . ?
C26 C31 1.386(4) . ?
C26 C38 1.392(4) . ?
C26 C49 1.531(3) . ?
C28 C40 1.526(4) . ?
C29 H29A 0.9800 . ?
C29 H29B 0.9800 . ?
C29 H29C 0.9800 . ?
C29 C43 1.530(4) . ?
C31 H31 0.9500 . ?
C32 H32 0.9500 . ?
C33 H33 0.9500 . ?
C38 H38 0.9500 . ?
C39 H39A 0.9800 . ?
C39 H39B 0.9800 . ?
C39 H39C 0.9800 . ?
C39 C49 1.517(5) . ?
C40 H40 1.0000 . ?
C40 H40A 1.0000 . ?
C40 C0AA 1.472(6) . ?
C40 C1AA 1.441(5) . ?
C40 C2AA 1.485(4) . ?
C40 C19 1.454(8) . ?
C43 H43 1.0000 . ?
C43 C55 1.541(5) . ?
C45 H45 1.0000 . ?
C45 C48 1.522(5) . ?
C45 C53 1.542(5) . ?
C46 H46 1.0000 . ?
C46 C56 1.531(4) . ?
C46 C57 1.537(4) . ?
C48 H48A 0.9800 . ?
C48 H48B 0.9800 . ?
C48 H48C 0.9800 . ?
C49 H49 1.0000 . ?
C49 C54 1.504(5) . ?
C53 H53A 0.9800 . ?
C53 H53B 0.9800 . ?
C53 H53C 0.9800 . ?
C54 H54A 0.9800 . ?
C54 H54B 0.9800 . ?
C54 H54C 0.9800 . ?
C55 H55A 0.9800 . ?
C55 H55B 0.9800 . ?
C55 H55C 0.9800 . ?
C56 H56A 0.9800 . ?
C56 H56B 0.9800 . ?
C56 H56C 0.9800 . ?
C57 H57A 0.9800 . ?
C57 H57B 0.9800 . ?
C57 H57C 0.9800 . ?
C64 H64A 0.9800 . ?
C64 H64B 0.9800 . ?
C64 H64C 0.9800 . ?
C65 H65A 0.9800 . ?
C65 H65B 0.9800 . ?
C65 H65C 0.9800 . ?
C0AA H0AA 0.9800 . ?
C0AA H0AB 0.9800 . ?
C0AA H0AC 0.9800 . ?
C1AA H1AA 0.9800 . ?
C1AA H1AB 0.9800 . ?
C1AA H1AC 0.9800 . ?
C2AA H2AA 0.9800 . ?
C2AA H2AB 0.9800 . ?
C2AA H2AC 0.9800 . ?
C19 H19A 0.9800 . ?
C19 H19B 0.9800 . ?
C19 H19C 0.9800 . ?

loop_
_geom_torsion_atom_site_label_1
_geom_torsion_atom_site_label_2
_geom_torsion_atom_site_label_3
_geom_torsion_atom_site_label_4
_geom_torsion
_geom_torsion_site_symmetry_1
_geom_torsion_site_symmetry_2
_geom_torsion_site_symmetry_3
_geom_torsion_site_symmetry_4
_geom_torsion_publ_flag
Cr1 S2 C1 C7 2.54(19) . . . . ?
Cr1 S2 C1 C17 -177.63(15) . . . . ?
S2 C1 C7 C5 -1.1(3) . . . . ?
S2 C1 C7 C32 179.03(18) . . . . ?
S2 C1 C17 C3 0.4(3) . . . . ?
S2 C1 C17 C33 -179.51(18) . . . . ?
C1 C7 C32 C22 0.7(4) . . . . ?
C1 C17 C33 C22 0.3(4) . . . . ?
C3 C11 C31 C26 0.7(4) . . . . ?
C3 C11 C43 C29 119.3(3) . . . . ?
C3 C11 C43 C55 -117.2(3) . . . . ?
C3 C17 C33 C22 -179.6(2) . . . . ?
C3 C20 C38 C26 -0.6(4) . . . . ?
C3 C20 C45 C48 -115.9(3) . . . . ?
C3 C20 C45 C53 118.6(3) . . . . ?
C5 C6 C15 C28 0.8(3) . . . . ?
C5 C6 C23 C64 -143.1(2) . . . . ?
C5 C6 C23 C65 94.0(3) . . . . ?
C5 C7 C32 C22 -179.2(2) . . . . ?
C5 C12 C14 C28 0.3(4) . . . . ?
C5 C12 C46 C56 137.1(2) . . . . ?
C5 C12 C46 C57 -100.5(3) . . . . ?
C6 C5 C7 C1 97.5(3) . . . . ?
C6 C5 C7 C32 -82.6(3) . . . . ?
C6 C5 C12 C14 5.2(3) . . . . ?
C6 C5 C12 C46 -178.1(2) . . . . ?
C6 C15 C28 C14 4.6(4) . . . . ?
C6 C15 C28 C40 -174.6(2) . . . . ?
C7 C1 C17 C3 -179.76(19) . . . . ?
C7 C1 C17 C33 0.3(3) . . . . ?
C7 C5 C6 C15 152.0(2) . . . . ?
C7 C5 C6 C23 -22.9(3) . . . . ?
C7 C5 C12 C14 -152.7(2) . . . . ?
C7 C5 C12 C46 24.0(3) . . . . ?
C11 C3 C17 C1 90.4(3) . . . . ?
C11 C3 C17 C33 -89.6(3) . . . . ?
C11 C3 C20 C38 3.3(3) . . . . ?
C11 C3 C20 C45 -177.1(2) . . . . ?
C12 C5 C6 C15 -5.8(3) . . . . ?
C12 C5 C6 C23 179.32(19) . . . . ?
C12 C5 C7 C1 -104.5(2) . . . . ?
C12 C5 C7 C32 75.3(3) . . . . ?
C12 C14 C28 C15 -5.2(4) . . . . ?
C12 C14 C28 C40 174.0(3) . . . . ?
C14 C12 C46 C56 -46.3(3) . . . . ?
C14 C12 C46 C57 76.1(3) . . . . ?
C14 C28 C40 C0AA 137.7(8) . . . . ?
C14 C28 C40 C1AA 67.8(5) . . . . ?
C14 C28 C40 C2AA -62.2(4) . . . . ?
C14 C28 C40 C19 5.8(9) . . . . ?
C15 C6 C23 C64 42.1(3) . . . . ?
C15 C6 C23 C65 -80.8(3) . . . . ?
C15 C28 C40 C0AA -43.1(9) . . . . ?
C15 C28 C40 C1AA -113.0(4) . . . . ?
C15 C28 C40 C2AA 117.0(3) . . . . ?
C15 C28 C40 C19 -175.0(9) . . . . ?
C17 C1 C7 C5 179.03(19) . . . . ?
C17 C1 C7 C32 -0.8(3) . . . . ?
C17 C3 C11 C31 171.4(2) . . . . ?
C17 C3 C11 C43 -8.4(3) . . . . ?
C17 C3 C20 C38 -171.5(2) . . . . ?
C17 C3 C20 C45 8.2(3) . . . . ?
C20 C3 C11 C31 -3.3(3) . . . . ?
C20 C3 C11 C43 176.9(2) . . . . ?
C20 C3 C17 C1 -94.8(3) . . . . ?
C20 C3 C17 C33 85.2(3) . . . . ?
C23 C6 C15 C28 175.8(2) . . . . ?
C31 C11 C43 C29 -60.5(3) . . . . ?
C31 C11 C43 C55 63.0(3) . . . . ?
C31 C26 C38 C20 -2.0(4) . . . . ?
C31 C26 C49 C39 112.3(3) . . . . ?
C31 C26 C49 C54 -120.6(4) . . . . ?
C32 C22 C33 C17 -0.5(4) . . . . ?
C33 C22 C32 C7 0.0(4) . . . . ?
C38 C20 C45 C48 63.7(3) . . . . ?
C38 C20 C45 C53 -61.8(4) . . . . ?
C38 C26 C31 C11 1.9(4) . . . . ?
C38 C26 C49 C39 -65.7(4) . . . . ?
C38 C26 C49 C54 61.4(4) . . . . ?
C43 C11 C31 C26 -179.5(3) . . . . ?
C45 C20 C38 C26 179.7(3) . . . . ?
C46 C12 C14 C28 -176.4(2) . . . . ?
C49 C26 C31 C11 -176.2(3) . . . . ?
C49 C26 C38 C20 176.1(3) . . . . ?
